data_2239131
loop_
_publ_author_name
'Liao, Liang'
'Ingram, Conrad W.'
'Bacsa, John'
'Parker, Cass'

_publ_section_title
;
 <i>catena</i>-Poly[{\m~3~-3,3'-[(1,7-dioxa-4,10-diazacyclododecane-4,10-diyl)bis(methylene)]dibenzoato}cobalt(II)]
;
_journal_coeditor_code GG2131
_journal_issue 1
_journal_name_full 'Acta Crystallographica Section E'
_journal_page_first m24
_journal_paper_doi 10.1107/S1600536813032832
_journal_volume 70
_journal_year 2014
_chemical_formula_iupac '[Co (C24 H28 N2 O6)]'
_chemical_formula_moiety 'C24 H28 Co N2 O6'
_chemical_formula_sum 'C24 H28 Co N2 O6'
_chemical_formula_weight 499.41
_chemical_name_common 61-20Co1D
_chemical_name_systematic
<i>catena</i>-Poly[{\m~3~-3,3'-[(1,7-dioxa-4,10-diazacyclododecane-4,10-diyl)bis(methylene)]dibenzoato}cobalt(II)]
_space_group_crystal_system monoclinic
_space_group_IT_number 15
_space_group_name_Hall '-C 2yc'
_space_group_name_H-M_alt 'C 1 2/c 1'
_symmetry_space_group_name_Hall '-C 2yc'
_symmetry_space_group_name_H-M 'C 1 2/c 1'
_atom_sites_solution_hydrogens difmap
_atom_sites_solution_primary iterative
_atom_sites_solution_secondary difmap
_audit_creation_method
;
  Olex2 1.2-beta
  (compiled Dec  5 2012 16:17:34, GUI svn.r4385)
;
_cell_angle_alpha 90
_cell_angle_beta 127.0510(10)
_cell_angle_gamma 90
_cell_formula_units_Z 4
_cell_length_a 20.626(2)
_cell_length_b 8.9778(10)
_cell_length_c 13.9263(16)
_cell_measurement_reflns_used 4901
_cell_measurement_temperature 173(2)
_cell_measurement_theta_max 31.00
_cell_measurement_theta_min 2.47
_cell_volume 2058.2(4)
_computing_cell_refinement 'SAINT (Bruker, 2009)'
_computing_data_collection 'APEX2 (Bruker, 2011)'
_computing_data_reduction 'SAINT (Bruker, 2009)'
_computing_molecular_graphics
;
OLEX2 (Dolomanov <i>et al.</i>, 2009)
;
_computing_publication_material
;
OLEX2 (Dolomanov <i>et al.</i>, 2009)
;
_computing_structure_refinement 'SHELXL97 (Sheldrick, 2008)'
_computing_structure_solution 'SHELXS97 (Sheldrick, 2008)'
_diffrn_ambient_temperature 173(2)
_diffrn_detector_area_resol_mean 512
_diffrn_measured_fraction_theta_full 0.940
_diffrn_measured_fraction_theta_max 0.876
_diffrn_measurement_device_type 'Bruker D8 diffractometer with a APEXII detector'
_diffrn_measurement_method '\f and \w scans with a narrow frame width'
_diffrn_radiation_monochromator graphite
_diffrn_radiation_type MoK\a
_diffrn_radiation_wavelength 0.71073
_diffrn_reflns_av_R_equivalents 0.0180
_diffrn_reflns_limit_h_max 18
_diffrn_reflns_limit_h_min -28
_diffrn_reflns_limit_k_max 4
_diffrn_reflns_limit_k_min -12
_diffrn_reflns_limit_l_max 19
_diffrn_reflns_limit_l_min -20
_diffrn_reflns_number 3614
_diffrn_reflns_theta_full 25.242
_diffrn_reflns_theta_max 31.200
_diffrn_reflns_theta_min 2.584
_exptl_absorpt_coefficient_mu 0.882
_exptl_absorpt_correction_T_max 0.7462
_exptl_absorpt_correction_T_min 0.6058
_exptl_absorpt_correction_type multi-scan
_exptl_absorpt_process_details
;
(SADABS; Bruker, 2012)
;
_exptl_crystal_colour red
_exptl_crystal_density_diffrn 1.612
_exptl_crystal_description needle
_exptl_crystal_F_000 1044
_exptl_crystal_size_max 0.397
_exptl_crystal_size_mid 0.137
_exptl_crystal_size_min 0.136
_refine_diff_density_max 0.804
_refine_diff_density_min -0.474
_refine_ls_extinction_method none
_refine_ls_goodness_of_fit_ref 1.019
_refine_ls_hydrogen_treatment constr
_refine_ls_matrix_type full
_refine_ls_number_parameters 150
_refine_ls_number_reflns 2930
_refine_ls_number_restraints 0
_refine_ls_restrained_S_all 1.019
_refine_ls_R_factor_all 0.0667
_refine_ls_R_factor_gt 0.0488
_refine_ls_shift/su_max 0.000
_refine_ls_shift/su_mean 0.000
_refine_ls_structure_factor_coef Fsqd
_refine_ls_weighting_details
;
 w=1/[\s^2^(Fo^2^)+(0.0730P)^2^]
 where P=(Fo^2^+2Fc^2^)/3
;
_refine_ls_weighting_scheme calc
_refine_ls_wR_factor_gt 0.1159
_refine_ls_wR_factor_ref 0.1254
_reflns_number_gt 2290
_reflns_number_total 2930
_reflns_threshold_expression I>2\s(I)
_cod_data_source_file gg2131sup1.cif
_cod_data_source_block I
_cod_database_code 2239131
_cod_database_fobs_code 2239131
_shelx_space_group_comment
;
The symmetry employed for this shelxl refinement is uniquely defined
by the following loop, which should always be used as a source of
symmetry information in preference to the above space-group names.
They are only intended as comments.
;
_shelxl_version_number .000002012

loop_
_space_group_symop_operation_xyz
'x, y, z'
'-x, y, -z+1/2'
'x+1/2, y+1/2, z'
'-x+1/2, y+1/2, -z+1/2'
'-x, -y, -z'
'x, -y, z-1/2'
'-x+1/2, -y+1/2, -z'
'x+1/2, -y+1/2, z-1/2'

loop_
_atom_site_type_symbol
_atom_site_label
_atom_site_fract_x
_atom_site_fract_y
_atom_site_fract_z
_atom_site_U_iso_or_equiv
_atom_site_adp_type
_atom_site_calc_flag
_atom_site_occupancy
H H3 0.2131 -0.1861 0.3961 0.018 Uiso calc 1
H H5 0.3214 0.0551 0.2858 0.021 Uiso calc 1
H H6 0.1962 0.0922 0.1030 0.020 Uiso calc 1
H H7 0.0799 -0.0063 0.0656 0.017 Uiso calc 1
H H8a 0.3537 -0.1744 0.5242 0.018 Uiso calc 1
H H8b 0.3996 -0.1315 0.4708 0.018 Uiso calc 1
H H9a 0.3126 0.0166 0.5936 0.022 Uiso calc 1
H H9b 0.2955 0.1475 0.5068 0.022 Uiso calc 1
H H10a 0.3343 0.2306 0.6986 0.025 Uiso calc 1
H H10b 0.3890 0.2984 0.6656 0.025 Uiso calc 1
H H11a 0.4755 0.2883 0.9128 0.023 Uiso calc 1
H H11b 0.5171 0.3117 0.8492 0.023 Uiso calc 1
H H12a 0.3833 0.2132 0.4673 0.022 Uiso calc 1
H H12b 0.4423 0.0940 0.4768 0.022 Uiso calc 1
C C1 0.06017(14) -0.1928(2) 0.19467(19) 0.0158(4) Uani d 1
C C2 0.13474(13) -0.1115(2) 0.22645(18) 0.0134(4) Uani d 1
C C3 0.20986(14) -0.1300(2) 0.33718(19) 0.0148(4) Uani d 1
C C4 0.28076(14) -0.0671(2) 0.36296(18) 0.0139(4) Uani d 1
C C5 0.27494(14) 0.0150(3) 0.27221(19) 0.0174(5) Uani d 1
C C6 0.19972(15) 0.0363(2) 0.16222(19) 0.0171(4) Uani d 1
C C7 0.12995(14) -0.0239(2) 0.13905(19) 0.0143(4) Uani d 1
C C8 0.36136(14) -0.0955(2) 0.48429(19) 0.0153(4) Uani d 1
C C9 0.33771(14) 0.0978(3) 0.5810(2) 0.0185(5) Uani d 1
C C10 0.37353(14) 0.2069(3) 0.6840(2) 0.0205(5) Uani d 1
C C11 0.50015(14) 0.2376(2) 0.8806(2) 0.0194(5) Uani d 1
C C12 0.42768(14) 0.1462(2) 0.52219(19) 0.0184(5) Uani d 1
N N1 0.39880(11) 0.03569(18) 0.56797(16) 0.0130(4) Uani d 1
O O1 0.07535(10) -0.31870(17) 0.24829(14) 0.0177(3) Uani d 1
O O2 -0.00750(10) -0.1403(2) 0.11880(15) 0.0266(4) Uani d 1
O O3 0.44337(10) 0.13620(18) 0.78732(13) 0.0184(3) Uani d 1
Co Co1 0.0000 -0.45483(4) 0.2500 0.01262(13) Uani d 1

loop_
_atom_site_aniso_label
_atom_site_aniso_U_11
_atom_site_aniso_U_22
_atom_site_aniso_U_33
_atom_site_aniso_U_12
_atom_site_aniso_U_13
_atom_site_aniso_U_23
C1 0.0172(12) 0.0174(10) 0.0141(9) -0.0039(8) 0.0102(9) -0.0025(8)
C2 0.0121(11) 0.0108(9) 0.0152(9) -0.0006(7) 0.0070(8) -0.0018(7)
C3 0.0175(11) 0.0117(9) 0.0141(9) 0.0000(8) 0.0090(9) 0.0014(7)
C4 0.0128(11) 0.0142(10) 0.0121(9) 0.0002(7) 0.0062(8) -0.0003(7)
C5 0.0153(12) 0.0193(11) 0.0161(10) -0.0031(8) 0.0086(9) -0.0003(8)
C6 0.0205(12) 0.0151(10) 0.0148(9) -0.0033(8) 0.0103(9) 0.0013(8)
C7 0.0138(11) 0.0138(10) 0.0120(9) 0.0012(8) 0.0060(8) 0.0005(7)
C8 0.0132(11) 0.0135(9) 0.0154(9) 0.0002(8) 0.0066(9) -0.0007(7)
C9 0.0120(11) 0.0204(11) 0.0165(10) 0.0034(8) 0.0052(9) 0.0006(8)
C10 0.0167(12) 0.0202(11) 0.0181(10) 0.0061(9) 0.0071(9) 0.0003(8)
C11 0.0162(12) 0.0169(11) 0.0178(10) 0.0027(8) 0.0064(9) -0.0049(8)
C12 0.0178(12) 0.0175(10) 0.0153(9) -0.0032(8) 0.0075(9) 0.0035(8)
N1 0.0104(9) 0.0122(8) 0.0139(8) -0.0011(6) 0.0059(7) -0.0004(6)
O1 0.0156(8) 0.0148(7) 0.0219(8) 0.0001(6) 0.0110(7) 0.0024(6)
O2 0.0132(9) 0.0302(10) 0.0244(8) -0.0007(7) 0.0049(7) 0.0103(7)
O3 0.0140(8) 0.0165(7) 0.0152(7) 0.0027(6) 0.0037(6) -0.0016(6)
Co1 0.0105(2) 0.0114(2) 0.0141(2) 0.000 0.00639(17) 0.000

loop_
_atom_type_symbol
_atom_type_description
_atom_type_scat_dispersion_real
_atom_type_scat_dispersion_imag
_atom_type_scat_source
C C 0.0033 0.0016 'International Tables Vol C Tables 4.2.6.8 and 6.1.1.4'
H H 0.0000 0.0000 'International Tables Vol C Tables 4.2.6.8 and 6.1.1.4'
Co Co 0.3494 0.9721 'International Tables Vol C Tables 4.2.6.8 and 6.1.1.4'
N N 0.0061 0.0033 'International Tables Vol C Tables 4.2.6.8 and 6.1.1.4'
O O 0.0106 0.0060 'International Tables Vol C Tables 4.2.6.8 and 6.1.1.4'

loop_
_geom_angle_atom_site_label_1
_geom_angle_atom_site_label_2
_geom_angle_atom_site_label_3
_geom_angle_site_symmetry_1
_geom_angle_site_symmetry_3
_geom_angle
O1 C1 C2 . . 114.0(2)
O2 C1 C2 . . 119.75(19)
O2 C1 O1 . . 126.2(2)
C3 C2 C1 . . 121.76(19)
C3 C2 C7 . . 118.7(2)
C7 C2 C1 . . 119.40(19)
C2 C3 H3 . . 118.9
C2 C3 C4 . . 122.10(19)
C4 C3 H3 . . 118.9
C3 C4 C5 . . 118.2(2)
C3 C4 C8 . . 119.56(19)
C5 C4 C8 . . 122.2(2)
C4 C5 H5 . . 120.1
C6 C5 H5 . . 120.1
C6 C5 C4 . . 119.9(2)
C5 C6 H6 . . 119.4
C7 C6 H6 . . 119.4
C7 C6 C5 . . 121.2(2)
C2 C7 H7 . . 120.1
C6 C7 H7 . . 120.1
C6 C7 C2 . . 119.9(2)
H8a C8 H8b . . 107.4
C4 C8 H8a . . 108.3
C4 C8 H8b . . 108.3
N1 C8 H8a . . 108.3
N1 C8 H8b . . 108.3
N1 C8 C4 . . 116.03(17)
H9a C9 H9b . . 107.8
C10 C9 H9a . . 108.9
C10 C9 H9b . . 108.9
N1 C9 H9a . . 108.9
N1 C9 H9b . . 108.9
N1 C9 C10 . . 113.18(19)
H10b C10 H10a . . 108.6
C9 C10 H10a . . 110.4
C9 C10 H10b . . 110.4
O3 C10 H10a . . 110.4
O3 C10 H10b . . 110.4
O3 C10 C9 . . 106.67(18)
H11a C11 H11b . . 108.6
C12 C11 H11a 2_656 . 110.3
C12 C11 H11b 2_656 . 110.3
O3 C11 H11a . . 110.3
O3 C11 H11b . . 110.3
O3 C11 C12 . 2_656 107.00(17)
H12a C12 H12b . . 107.6
C11 C12 H12a 2_656 . 108.7
C11 C12 H12b 2_656 . 108.7
N1 C12 H12a . . 108.7
N1 C12 H12b . . 108.7
N1 C12 C11 . 2_656 114.25(17)
C8 N1 Co1 . 7_546 108.63(12)
C9 N1 C8 . . 108.17(17)
C9 N1 Co1 . 7_546 105.43(12)
C12 N1 C8 . . 110.02(17)
C12 N1 C9 . . 113.03(17)
C12 N1 Co1 . 7_546 111.36(13)
C1 O1 Co1 . . 128.97(15)
C10 O3 C11 . . 114.03(17)
C10 O3 Co1 . 7_546 116.01(13)
C11 O3 Co1 . 7_546 114.60(13)
N1 Co1 N1 8_445 7_546 141.85(9)
N1 Co1 O3 8_445 8_445 76.37(6)
N1 Co1 O3 7_546 8_445 76.14(6)
N1 Co1 O3 7_546 7_546 76.37(6)
N1 Co1 O3 8_445 7_546 76.14(6)
O1 Co1 N1 . 7_546 90.61(7)
O1 Co1 N1 2 7_546 113.02(7)
O1 Co1 N1 2 8_445 90.61(7)
O1 Co1 N1 . 8_445 113.02(7)
O1 Co1 O1 2 . 104.15(9)
O1 Co1 O3 . 7_546 85.61(6)
O1 Co1 O3 2 8_445 85.61(6)
O1 Co1 O3 . 8_445 165.96(6)
O1 Co1 O3 2 7_546 165.96(6)
O3 Co1 O3 8_445 7_546 86.74(9)

loop_
_geom_bond_atom_site_label_1
_geom_bond_atom_site_label_2
_geom_bond_site_symmetry_2
_geom_bond_distance
C1 C2 . 1.508(3)
C2 C3 . 1.388(3)
C2 C7 . 1.402(3)
C3 H3 . 0.9300
C4 C3 . 1.398(3)
C4 C8 . 1.516(3)
C5 H5 . 0.9300
C5 C4 . 1.404(3)
C6 H6 . 0.9300
C6 C5 . 1.388(3)
C7 H7 . 0.9300
C7 C6 . 1.381(3)
C8 H8a . 0.9700
C8 H8b . 0.9700
C9 H9a . 0.9700
C9 H9b . 0.9700
C9 C10 . 1.511(3)
C10 H10a . 0.9700
C10 H10b . 0.9700
C11 H11a . 0.9700
C11 H11b . 0.9700
C11 C12 2_656 1.515(3)
C12 H12a . 0.9700
C12 H12b . 0.9700
C12 C11 2_656 1.515(3)
N1 C8 . 1.502(3)
N1 C9 . 1.486(3)
N1 C12 . 1.484(3)
N1 Co1 7_546 2.2212(17)
O1 C1 . 1.285(3)
O2 C1 . 1.229(3)
O3 C10 . 1.432(3)
O3 C11 . 1.433(3)
O3 Co1 7_546 2.2400(16)
Co1 N1 8_445 2.2213(17)
Co1 N1 7_546 2.2213(17)
Co1 O1 . 1.9886(16)
Co1 O1 2 1.9886(16)
Co1 O3 8_445 2.2399(16)
Co1 O3 7_546 2.2399(16)

loop_
_geom_torsion_atom_site_label_1
_geom_torsion_atom_site_label_2
_geom_torsion_atom_site_label_3
_geom_torsion_atom_site_label_4
_geom_torsion_site_symmetry_1
_geom_torsion_site_symmetry_4
_geom_torsion
C1 C2 C3 C4 . . 173.4(2)
C1 C2 C7 C6 . . -172.2(2)
C2 C7 C6 C5 . . -1.7(3)
C3 C2 C7 C6 . . 2.9(3)
C3 C4 C8 N1 . . -110.1(2)
C5 C4 C3 C2 . . -1.1(3)
C5 C4 C8 N1 . . 73.0(3)
C6 C5 C4 C3 . . 2.4(3)
C6 C5 C4 C8 . . 179.3(2)
C7 C2 C3 C4 . . -1.5(3)
C7 C6 C5 C4 . . -1.0(3)
C8 C4 C3 C2 . . -178.10(19)
C8 N1 C9 C10 . . 166.73(18)
C8 N1 C12 C11 . 2_656 -150.6(2)
C9 N1 C8 C4 . . 53.8(2)
C9 N1 C12 C11 . 2_656 88.3(2)
C10 O3 C11 C12 . 2_656 -175.92(19)
C11 O3 C10 C9 . . 159.56(19)
C12 N1 C8 C4 . . -70.1(2)
C12 N1 C9 C10 . . -71.2(2)
N1 C9 C10 O3 . . -49.7(3)
O1 C1 C2 C3 . . -28.4(3)
O1 C1 C2 C7 . . 146.5(2)
O2 C1 C2 C3 . . 155.1(2)
O2 C1 C2 C7 . . -30.0(3)
Co1 N1 C8 C4 7_546 . 167.72(15)
Co1 N1 C9 C10 7_546 . 50.7(2)
Co1 N1 C12 C11 7_546 2_656 -30.1(2)
Co1 O1 C1 C2 . . 172.68(13)
Co1 O1 C1 O2 . . -11.1(3)
Co1 O3 C10 C9 7_546 . 23.1(2)
Co1 O3 C11 C12 7_546 2_656 -38.8(2)
